data_2011881
loop_
_publ_author_name
'Mehmet Akkurt'

_publ_section_title
;
 Pseudokobusine. Erratum
;
_journal_issue 4
_journal_name_full 'Acta Crystallographica Section C'
_journal_page_first 500
_journal_page_last 500
_journal_paper_doi 10.1107/S0108270101003948
_journal_volume 57
_journal_year 2001
_chemical_formula_moiety 'C20 H27 N O3'
_chemical_formula_sum 'C20 H27 N O3'
_chemical_formula_weight 329.43
_chemical_melting_point 544.15
_chemical_name_common pseudokobusine
_chemical_name_systematic
;
 Hetisan-6, 11(\b), 15(\b)-triol
;
_space_group_IT_number 4
_symmetry_cell_setting monoclinic
_symmetry_space_group_name_Hall 'P 2yb'
_symmetry_space_group_name_H-M 'P 1 21 1'
_audit_creation_method SHELXL-97
_cell_angle_alpha 90
_cell_angle_beta 90.338(2)
_cell_angle_gamma 90
_cell_formula_units_Z 2
_cell_length_a 8.0746(8)
_cell_length_b 11.4613(11)
_cell_length_c 9.1121(9)
_cell_measurement_reflns_used >10\s
_cell_measurement_temperature 293(2)
_cell_measurement_theta_max 30.55
_cell_measurement_theta_min 3.0
_cell_volume 843.27(14)
_computing_cell_refinement 'SAINT (Bruker, 1998)'
_computing_data_collection 'SMART (Bruker, 1998)'
_computing_data_reduction 'SHELXTLNT  (Bruker, 1999)'
_computing_molecular_graphics 'ZORTEP (Zsolnai & Huttner, 1994)'
_computing_publication_material 'SHELXL97 and PARST (Nardelli, 1983)'
_computing_structure_refinement 'SHELXL97 (Sheldrick, 1997)'
_computing_structure_solution 'SIR97 (Cascarano et al., 1996)'
_diffrn_ambient_temperature 293(2)
_diffrn_measured_fraction_theta_full .908
_diffrn_measured_fraction_theta_max .908
_diffrn_measurement_device_type 'Bruker 1000'
_diffrn_measurement_method \w
_diffrn_radiation_monochromator graphite
_diffrn_radiation_source 'fine-focus sealed tube'
_diffrn_radiation_type MoK\a
_diffrn_radiation_wavelength .71073
_diffrn_reflns_av_R_equivalents .05
_diffrn_reflns_av_sigmaI/netI .076
_diffrn_reflns_limit_h_max 7
_diffrn_reflns_limit_h_min -11
_diffrn_reflns_limit_k_max 16
_diffrn_reflns_limit_k_min -16
_diffrn_reflns_limit_l_max 12
_diffrn_reflns_limit_l_min -12
_diffrn_reflns_number 6766
_diffrn_reflns_theta_full 30.55
_diffrn_reflns_theta_max 30.55
_diffrn_reflns_theta_min 2.24
_diffrn_standards_decay_% negligible
_exptl_absorpt_coefficient_mu .086
_exptl_absorpt_correction_T_max .98
_exptl_absorpt_correction_T_min .97
_exptl_absorpt_correction_type empirical
_exptl_absorpt_process_details '(SADABS; Bruker, 1998)'
_exptl_crystal_colour colourless
_exptl_crystal_density_diffrn 1.297
_exptl_crystal_density_meas ?
_exptl_crystal_density_method 'not measured'
_exptl_crystal_description plate
_exptl_crystal_F_000 356
_exptl_crystal_size_max .38
_exptl_crystal_size_mid .26
_exptl_crystal_size_min .19
_refine_diff_density_max .16
_refine_diff_density_min -.15
_refine_ls_abs_structure_details 'Flack (1983)'
_refine_ls_abs_structure_Flack -.5(16)
_refine_ls_extinction_coef .006(2)
_refine_ls_extinction_method 'SHELXL97 (Sheldrick, 1997)'
_refine_ls_goodness_of_fit_ref .813
_refine_ls_hydrogen_treatment constr
_refine_ls_matrix_type full
_refine_ls_number_parameters 222
_refine_ls_number_reflns 2455
_refine_ls_number_restraints 1
_refine_ls_restrained_S_all .813
_refine_ls_R_factor_all .097
_refine_ls_R_factor_gt .044
_refine_ls_shift/su_max .004
_refine_ls_shift/su_mean .001
_refine_ls_structure_factor_coef Fsqd
_refine_ls_weighting_details 'calc w = 1/[\s^2^(Fo^2^)+(0.0430P)^2^+0.0279P] where P=(Fo^2^+2Fc^2^)/3'
_refine_ls_weighting_scheme calc
_refine_ls_wR_factor_ref .094
_reflns_number_gt 1335
_reflns_number_total 2455
_reflns_threshold_expression I>2\s(I)
_cod_data_source_file gg9019.cif
_cod_data_source_block I
_cod_depositor_comments
;
The following automatic conversions were performed:
'_symmetry_cell_setting' value 'Monoclinic' changed to 'monoclinic'
according to '/home/saulius/struct/CIF-dictionaries/cif_core.dic'
dictionary named 'cif_core.dic' version 2.4.1 from 2010-06-29.

Automatic conversion script
Id: cif_fix_enum 1527 2010-12-29 10:47:43Z saulius 

The following automatic conversions were performed:

'_chemical_melting_point' value '271\%' was changed to '544.15' - it
was converted from degrees Celsius(C) to Kelvins(K).

Automatic conversion script
Id: cif_fix_values 1646 2011-03-28 12:23:43Z adriana 

The following automatic conversions were performed:

'_chemical_melting_point' value '271\%' was changed to '544.15' - it
was converted from degrees Celsius(C) to
Kelvins(K).

'_symmetry_cell_setting' value 'Monoclinic' changed to
'monoclinic' according to
/home/saulius/struct/CIF-dictionaries/cif_core.dic dictionary named
'cif_core.dic' version 2.4.1 from 2010-06-29.

Automatic conversion script
Id: cif_fix_values 1715 2011-07-08 13:25:40Z adriana 

The following automatic conversions were performed:

'_exptl_crystal_density_meas' value 'not measured' was changed to '?'
- the value is perceived as not measured.

Automatic conversion script
Id: cif_fix_values 3008 2015-01-20 13:52:24Z robertas 
;
_cod_original_sg_symbol_H-M 'P 21'
_cod_database_code 2011881

loop_
_symmetry_equiv_pos_as_xyz
'x, y, z'
'-x, y+1/2, -z'

loop_
_atom_site_label
_atom_site_fract_x
_atom_site_fract_y
_atom_site_fract_z
_atom_site_U_iso_or_equiv
_atom_site_adp_type
_atom_site_calc_flag
_atom_site_refinement_flags
_atom_site_occupancy
_atom_site_disorder_assembly
_atom_site_disorder_group
_atom_site_type_symbol
C1 .1656(4) .1295(3) .3742(3) .0534(9) Uani d . 1 . . C
H1A .1036 .1852 .4323 .064 Uiso calc R 1 . . H
H1B .0884 .0909 .3083 .064 Uiso calc R 1 . . H
C2 .2429(5) .0398(3) .4751(4) .0639(10) Uani d . 1 . . C
H2A .1585 .0079 .5389 .077 Uiso calc R 1 . . H
H2B .2877 -.0236 .4171 .077 Uiso calc R 1 . . H
C3 .3784(5) .0925(3) .5667(4) .0597(9) Uani d . 1 . . C
H3A .4325 .0306 .6215 .072 Uiso calc R 1 . . H
H3B .3288 .1452 .6372 .072 Uiso calc R 1 . . H
C4 .5109(4) .1598(3) .4808(3) .0456(7) Uani d . 1 . . C
C5 .4346(4) .2504(2) .3757(3) .0393(7) Uani d . 1 . . C
H5 .4032 .3237 .4235 .047 Uiso calc R 1 . . H
C6 .5675(3) .2651(2) .2554(3) .0371(7) Uani d . 1 . . C
C7 .5155(3) .3358(2) .1237(3) .0364(7) Uani d . 1 . . C
H7A .6006 .3302 .0494 .044 Uiso calc R 1 . . H
H7B .5064 .4171 .1522 .044 Uiso calc R 1 . . H
C8 .3522(3) .2963(2) .0585(3) .0332(6) Uani d . 1 . . C
C9 .2203(3) .2903(2) .1809(3) .0376(7) Uani d . 1 . . C
H9 .2168 .3650 .2331 .045 Uiso calc R 1 . . H
C10 .2944(3) .1949(2) .2838(3) .0380(7) Uani d . 1 . . C
C11 .0504(4) .2661(3) .1100(4) .0505(8) Uani d . 1 . . C
H11 -.0059 .2068 .1690 .061 Uiso calc R 1 . . H
C12 .0718(4) .2175(3) -.0445(4) .0509(8) Uani d . 1 . . C
H12 -.0342 .1896 -.0839 .061 Uiso calc R 1 . . H
C13 .1968(4) .1183(3) -.0356(3) .0492(8) Uani d . 1 . . C
H13A .2123 .0849 -.1324 .059 Uiso calc R 1 . . H
H13B .1551 .0576 .0285 .059 Uiso calc R 1 . . H
C14 .3648(4) .1638(2) .0244(3) .0385(7) Uani d . 1 . . C
H14 .4552 .1473 -.0438 .046 Uiso calc R 1 . . H
C15 .2939(3) .3693(2) -.0724(3) .0364(6) Uani d . 1 . . C
H15 .3828 .3754 -.1448 .044 Uiso calc R 1 . . H
C16 .1429(4) .3117(3) -.1415(3) .0461(7) Uani d . 1 . . C
C17 .0814(5) .3421(3) -.2683(4) .0689(10) Uani d . 1 . . C
H17A -.0127 .3050 -.3047 .083 Uiso calc R 1 . . H
H17B .1315 .4010 -.3225 .083 Uiso calc R 1 . . H
C18 .6292(5) .2123(3) .5956(3) .0666(10) Uani d . 1 . . C
H18A .7163 .2538 .5468 .100 Uiso calc R 1 . . H
H18B .6760 .1509 .6543 .100 Uiso calc R 1 . . H
H18C .5693 .2651 .6575 .100 Uiso calc R 1 . . H
C19 .6057(4) .0843(3) .3667(3) .0490(8) Uani d . 1 . . C
H19A .7231 .0835 .3897 .059 Uiso calc R 1 . . H
H19B .5653 .0046 .3686 .059 Uiso calc R 1 . . H
C20 .4017(4) .1159(2) .1768(3) .0403(7) Uani d . 1 . . C
H20 .3717 .0333 .1848 .048 Uiso calc R 1 . . H
O21 .7181(3) .30584(19) .3133(2) .0520(6) Uani d . 1 . . O
H21 .7772 .3287 .2464 .078 Uiso calc R 1 . . H
O22 -.0502(3) .3697(2) .1095(3) .0650(7) Uani d . 1 . . O
H22 .0034 .4245 .0766 .098 Uiso calc R 1 . . H
O23 .2510(3) .48421(16) -.0186(2) .0494(6) Uani d . 1 . . O
H23 .2844 .5338 -.0761 .074 Uiso calc R 1 . . H
N1 .5773(3) .13643(19) .2191(3) .0419(6) Uani d . 1 . . N

loop_
_atom_site_aniso_label
_atom_site_aniso_U_11
_atom_site_aniso_U_22
_atom_site_aniso_U_33
_atom_site_aniso_U_12
_atom_site_aniso_U_13
_atom_site_aniso_U_23
C1 .0526(19) .0507(19) .0572(19) -.0001(16) .0152(17) .0183(16)
C2 .072(2) .0528(19) .067(2) -.0072(19) .014(2) .0259(19)
C3 .081(2) .0485(19) .0500(18) .0078(18) .0123(19) .0157(16)
C4 .0573(19) .0412(15) .0385(16) .0056(15) -.0002(15) .0000(14)
C5 .0502(17) .0302(14) .0375(15) .0056(13) .0091(14) -.0015(12)
C6 .0360(16) .0346(15) .0408(16) -.0009(13) .0026(13) -.0054(13)
C7 .0359(15) .0331(14) .0404(16) -.0024(12) .0092(13) -.0007(12)
C8 .0347(15) .0263(12) .0385(15) .0004(12) .0075(13) -.0031(12)
C9 .0353(15) .0290(14) .0485(17) .0012(12) .0122(14) .0059(13)
C10 .0416(16) .0294(13) .0430(15) .0018(12) .0096(14) .0038(13)
C11 .0349(16) .0394(17) .077(2) .0027(14) .0077(16) .0203(16)
C12 .0378(17) .0457(18) .069(2) -.0125(15) -.0094(16) .0100(17)
C13 .0558(19) .0352(15) .0567(19) -.0077(15) -.0061(17) .0034(14)
C14 .0419(16) .0319(13) .0419(15) -.0002(12) .0027(14) -.0028(13)
C15 .0367(15) .0321(14) .0405(15) -.0014(12) .0053(13) .0004(13)
C16 .0444(18) .0403(16) .0536(19) -.0003(13) -.0048(15) .0064(14)
C17 .065(2) .062(2) .079(2) -.0146(19) -.024(2) .018(2)
C18 .092(3) .059(2) .0488(19) .009(2) -.005(2) -.0011(18)
C19 .058(2) .0428(17) .0458(17) .0118(15) -.0002(16) .0013(14)
C20 .0442(17) .0256(13) .0513(17) .0015(13) .0016(15) -.0026(13)
O21 .0461(13) .0595(14) .0505(13) -.0068(11) -.0031(11) -.0026(12)
O22 .0430(13) .0596(14) .0926(18) .0134(12) .0126(13) .0258(14)
O23 .0603(14) .0328(10) .0551(13) .0023(10) .0119(11) .0071(10)
N1 .0446(15) .0368(13) .0441(14) .0094(12) -.0021(12) -.0035(11)

loop_
_atom_type_symbol
_atom_type_description
_atom_type_scat_dispersion_real
_atom_type_scat_dispersion_imag
_atom_type_scat_source
C C .0033 .0016 'International Tables Vol C Tables 4.2.6.8 and 6.1.1.4'
H H .0000 .0000 'International Tables Vol C Tables 4.2.6.8 and 6.1.1.4'
N N .0061 .0033 'International Tables Vol C Tables 4.2.6.8 and 6.1.1.4'
O O .0106 .0060 'International Tables Vol C Tables 4.2.6.8 and 6.1.1.4'

loop_
_geom_angle_atom_site_label_1
_geom_angle_atom_site_label_2
_geom_angle_atom_site_label_3
_geom_angle
_geom_angle_publ_flag
O21 C6 C5 111.9(2) y
O21 C6 C7 110.9(2) y
N1 C6 C7 111.4(2) y
C17 C16 C12 124.5(3) y
C17 C16 C15 123.5(3) y
C19 N1 C20 108.2(2) y
C19 N1 C6 101.6(2) y
C20 N1 C6 99.2(2) y
C2 C1 C10 112.4(3) ?
C2 C1 H1A 109.1 ?
C10 C1 H1A 109.1 ?
C2 C1 H1B 109.1 ?
C10 C1 H1B 109.1 ?
H1A C1 H1B 107.8 ?
C3 C2 C1 111.2(3) ?
C3 C2 H2A 109.4 ?
C1 C2 H2A 109.4 ?
C3 C2 H2B 109.4 ?
C1 C2 H2B 109.4 ?
H2A C2 H2B 108.0 ?
C2 C3 C4 115.3(3) ?
C2 C3 H3A 108.5 ?
C4 C3 H3A 108.5 ?
C2 C3 H3B 108.5 ?
C4 C3 H3B 108.5 ?
H3A C3 H3B 107.5 ?
C3 C4 C5 112.2(3) ?
C3 C4 C18 106.4(2) ?
C5 C4 C18 113.8(3) ?
C3 C4 C19 114.1(2) ?
C5 C4 C19 99.0(2) ?
C18 C4 C19 111.5(3) ?
C4 C5 C6 103.7(2) ?
C4 C5 C10 110.4(2) ?
C6 C5 C10 99.8(2) ?
C4 C5 H5 113.9 ?
C6 C5 H5 113.9 ?
C10 C5 H5 113.9 ?
O21 C6 N1 111.1(2) ?
N1 C6 C5 95.0(2) ?
C7 C6 C5 115.6(2) ?
C6 C7 C8 112.9(2) ?
C6 C7 H7A 109.0 ?
C8 C7 H7A 109.0 ?
C6 C7 H7B 109.0 ?
C8 C7 H7B 109.0 ?
H7A C7 H7B 107.8 ?
C7 C8 C15 113.9(2) ?
C7 C8 C14 108.3(2) ?
C15 C8 C14 113.5(2) ?
C7 C8 C9 109.4(2) ?
C15 C8 C9 112.1(2) ?
C14 C8 C9 98.5(2) ?
C11 C9 C8 108.7(2) ?
C11 C9 C10 117.7(2) ?
C8 C9 C10 101.6(2) ?
C11 C9 H9 109.5 ?
C8 C9 H9 109.5 ?
C10 C9 H9 109.5 ?
C1 C10 C5 114.2(2) ?
C1 C10 C9 114.1(2) ?
C5 C10 C9 108.4(2) ?
C1 C10 C20 115.3(2) ?
C5 C10 C20 99.6(2) ?
C9 C10 C20 103.8(2) ?
O22 C11 C12 111.5(3) ?
O22 C11 C9 110.8(2) ?
C12 C11 C9 110.4(2) ?
O22 C11 H11 108.0 ?
C12 C11 H11 108.0 ?
C9 C11 H11 108.0 ?
C16 C12 C13 108.1(3) ?
C16 C12 C11 108.9(3) ?
C13 C12 C11 107.6(3) ?
C16 C12 H12 110.7 ?
C13 C12 H12 110.7 ?
C11 C12 H12 110.7 ?
C12 C13 C14 110.3(2) ?
C12 C13 H13A 109.6 ?
C14 C13 H13A 109.6 ?
C12 C13 H13B 109.6 ?
C14 C13 H13B 109.6 ?
H13A C13 H13B 108.1 ?
C20 C14 C8 100.5(2) ?
C20 C14 C13 111.5(2) ?
C8 C14 C13 110.0(2) ?
C20 C14 H14 111.5 ?
C8 C14 H14 111.5 ?
C13 C14 H14 111.5 ?
O23 C15 C16 110.0(2) ?
O23 C15 C8 107.9(2) ?
C16 C15 C8 109.1(2) ?
O23 C15 H15 109.9 ?
C16 C15 H15 109.9 ?
C8 C15 H15 109.9 ?
C12 C16 C15 112.0(3) ?
C16 C17 H17A 120.0 ?
C16 C17 H17B 120.0 ?
H17A C17 H17B 120.0 ?
C4 C18 H18A 109.5 ?
C4 C18 H18B 109.5 ?
H18A C18 H18B 109.5 ?
C4 C18 H18C 109.5 ?
H18A C18 H18C 109.5 ?
H18B C18 H18C 109.5 ?
N1 C19 C4 107.9(2) ?
N1 C19 H19A 110.1 ?
C4 C19 H19A 110.1 ?
N1 C19 H19B 110.1 ?
C4 C19 H19B 110.1 ?
H19A C19 H19B 108.4 ?
N1 C20 C14 111.2(2) ?
N1 C20 C10 105.9(2) ?
C14 C20 C10 104.5(2) ?
N1 C20 H20 111.7 ?
C14 C20 H20 111.7 ?
C10 C20 H20 111.7 ?
C6 O21 H21 109.5 ?
C11 O22 H22 109.5 ?
C15 O23 H23 109.5 ?

loop_
_geom_bond_atom_site_label_1
_geom_bond_atom_site_label_2
_geom_bond_site_symmetry_2
_geom_bond_distance
_geom_bond_publ_flag
C6 O21 . 1.403(3) y
C11 O22 . 1.440(3) y
C15 O23 . 1.448(3) y
C6 N1 . 1.513(3) y
C14 C20 . 1.522(4) y
C16 C17 . 1.303(4) y
C19 N1 . 1.488(4) y
C20 N1 . 1.486(4) y
C1 C2 . 1.512(4) ?
C1 C10 . 1.527(4) ?
C1 H1A . .9700 ?
C1 H1B . .9700 ?
C2 C3 . 1.499(5) ?
C2 H2A . .9700 ?
C2 H2B . .9700 ?
C3 C4 . 1.536(4) ?
C3 H3A . .9700 ?
C3 H3B . .9700 ?
C4 C5 . 1.540(4) ?
C4 C18 . 1.535(5) ?
C4 C19 . 1.558(4) ?
C5 C6 . 1.547(4) ?
C5 C10 . 1.542(4) ?
C5 H5 . .9800 ?
C6 C7 . 1.506(4) ?
C7 C8 . 1.513(4) ?
C7 H7A . .9700 ?
C7 H7B . .9700 ?
C8 C15 . 1.529(4) ?
C8 C14 . 1.553(3) ?
C8 C9 . 1.548(3) ?
C9 C11 . 1.538(4) ?
C9 C10 . 1.557(4) ?
C9 H9 . .9800 ?
C10 C20 . 1.590(4) ?
C11 C12 . 1.525(5) ?
C11 H11 . .9800 ?
C12 C16 . 1.511(4) ?
C12 C13 . 1.521(4) ?
C12 H12 . .9800 ?
C13 C14 . 1.550(4) ?
C13 H13A . .9700 ?
C13 H13B . .9700 ?
C14 H14 . .9800 ?
C15 C16 . 1.520(4) ?
C15 H15 . .9800 ?
C17 H17A . .9300 ?
C17 H17B . .9300 ?
C18 H18A . .9600 ?
C18 H18B . .9600 ?
C18 H18C . .9600 ?
C19 H19A . .9700 ?
C19 H19B . .9700 ?
C20 H20 . .9800 ?
O21 H21 . .8200 ?
O22 H22 . .8200 ?
O23 H23 . .8200 ?

loop_
_geom_torsion_atom_site_label_1
_geom_torsion_atom_site_label_2
_geom_torsion_atom_site_label_3
_geom_torsion_atom_site_label_4
_geom_torsion
_geom_torsion_publ_flag
C10 C5 C6 O21 -174.7(2) y
O21 C6 C7 C8 -179.2(2) y
C8 C9 C11 O22 -105.6(3) y
O22 C11 C12 C16 55.9(3) y
C9 C8 C15 O23 56.6(3) y
C11 C12 C16 C17 -129.2(3) y
O23 C15 C16 C12 -105.4(3) y
C8 C15 C16 C17 -168.4(3) y
C10 C1 C2 C3 51.8(4) ?
C1 C2 C3 C4 -52.0(4) ?
C2 C3 C4 C5 51.2(4) ?
C2 C3 C4 C18 176.4(3) ?
C2 C3 C4 C19 -60.3(4) ?
C3 C4 C5 C6 -154.7(2) ?
C18 C4 C5 C6 84.4(3) ?
C19 C4 C5 C6 -34.0(3) ?
C3 C4 C5 C10 -48.6(3) ?
C18 C4 C5 C10 -169.5(2) ?
C19 C4 C5 C10 72.1(3) ?
C4 C5 C6 O21 -60.7(3) ?
C4 C5 C6 N1 54.4(3) ?
C10 C5 C6 N1 -59.6(2) ?
C4 C5 C6 C7 171.0(2) ?
C10 C5 C6 C7 57.0(3) ?
N1 C6 C7 C8 56.5(3) ?
C5 C6 C7 C8 -50.4(3) ?
C6 C7 C8 C15 178.1(2) ?
C6 C7 C8 C14 -54.5(3) ?
C6 C7 C8 C9 51.8(3) ?
C7 C8 C9 C11 172.5(2) ?
C15 C8 C9 C11 45.1(3) ?
C14 C8 C9 C11 -74.6(3) ?
C7 C8 C9 C10 -62.7(2) ?
C15 C8 C9 C10 169.9(2) ?
C14 C8 C9 C10 50.2(2) ?
C2 C1 C10 C5 -53.2(3) ?
C2 C1 C10 C9 -178.6(3) ?
C2 C1 C10 C20 61.3(4) ?
C4 C5 C10 C1 51.0(3) ?
C6 C5 C10 C1 159.7(2) ?
C4 C5 C10 C9 179.4(2) ?
C6 C5 C10 C9 -71.9(2) ?
C4 C5 C10 C20 -72.4(2) ?
C6 C5 C10 C20 36.3(2) ?
C11 C9 C10 C1 -35.2(3) ?
C8 C9 C10 C1 -153.8(2) ?
C11 C9 C10 C5 -163.6(2) ?
C8 C9 C10 C5 77.8(2) ?
C11 C9 C10 C20 91.1(3) ?
C8 C9 C10 C20 -27.5(2) ?
C10 C9 C11 O22 139.7(2) ?
C8 C9 C11 C12 18.3(3) ?
C10 C9 C11 C12 -96.4(3) ?
C9 C11 C12 C16 -67.6(3) ?
O22 C11 C12 C13 172.9(2) ?
C9 C11 C12 C13 49.3(3) ?
C16 C12 C13 C14 57.7(3) ?
C11 C12 C13 C14 -59.8(3) ?
C7 C8 C14 C20 59.6(3) ?
C15 C8 C14 C20 -172.9(2) ?
C9 C8 C14 C20 -54.2(3) ?
C7 C8 C14 C13 177.2(2) ?
C15 C8 C14 C13 -55.2(3) ?
C9 C8 C14 C13 63.4(3) ?
C12 C13 C14 C20 111.3(3) ?
C12 C13 C14 C8 .7(3) ?
C7 C8 C15 O23 -68.4(3) ?
C14 C8 C15 O23 167.0(2) ?
C7 C8 C15 C16 172.1(2) ?
C14 C8 C15 C16 47.5(3) ?
C9 C8 C15 C16 -63.0(3) ?
C13 C12 C16 C17 114.2(4) ?
C13 C12 C16 C15 -67.0(3) ?
C11 C12 C16 C15 49.6(3) ?
O23 C15 C16 C17 73.5(4) ?
C8 C15 C16 C12 12.8(3) ?
C3 C4 C19 N1 119.9(3) ?
C5 C4 C19 N1 .5(3) ?
C18 C4 C19 N1 -119.6(3) ?
C8 C14 C20 N1 -76.8(3) ?
C13 C14 C20 N1 166.7(2) ?
C8 C14 C20 C10 36.9(3) ?
C13 C14 C20 C10 -79.6(3) ?
C1 C10 C20 N1 -122.9(3) ?
C5 C10 C20 N1 -.3(2) ?
C9 C10 C20 N1 111.5(2) ?
C1 C10 C20 C14 119.6(3) ?
C5 C10 C20 C14 -117.7(2) ?
C9 C10 C20 C14 -6.0(3) ?
C4 C19 N1 C20 -70.2(3) ?
C4 C19 N1 C6 33.7(3) ?
C14 C20 N1 C19 -178.2(2) ?
C10 C20 N1 C19 68.9(2) ?
C14 C20 N1 C6 76.2(2) ?
C10 C20 N1 C6 -36.7(2) ?
O21 C6 N1 C19 63.5(3) ?
C7 C6 N1 C19 -172.2(2) ?
C5 C6 N1 C19 -52.3(2) ?
O21 C6 N1 C20 174.4(2) ?
C7 C6 N1 C20 -61.4(2) ?
C5 C6 N1 C20 58.6(2) ?

loop_
_cod_related_entry_id
_cod_related_entry_database
_cod_related_entry_code
1 ChemSpider 24724063
